data_7060308
loop_
_publ_author_name
'Siegel, David J.'
'Anderson, Grace I.'
'Cyr, Noah'
'Lambrecht, Daniel S.'
'Zeller, Matthias'
'Hillesheim, Patrick C.'
'Mirjafari, Arsalan'

_publ_section_title
;
 Molecular design principles of ionic liquids with a sulfonyl fluoride
 moiety
;
_journal_issue 5
_journal_name_full 'New Journal of Chemistry'
_journal_page_first 2443
_journal_page_last 2452
_journal_paper_doi 10.1039/D0NJ05603K
_journal_volume 45
_journal_year 2021
_chemical_formula_moiety 'C2 F6 N O4 S2, C7 H9 F N O2 S'
_chemical_formula_sum 'C9 H9 F7 N2 O6 S3'
_chemical_formula_weight 470.36
_space_group_crystal_system triclinic
_space_group_IT_number 2
_space_group_name_Hall '-P 1'
_space_group_name_H-M_alt 'P -1'
_atom_sites_solution_hydrogens geom
_atom_sites_solution_primary direct
_atom_sites_solution_secondary difmap
_audit_creation_method SHELXL-2018/3
_audit_update_record
;
2020-09-18 deposited with the CCDC.	2021-01-15 downloaded from the CCDC.
;
_cell_angle_alpha 66.957(13)
_cell_angle_beta 88.617(16)
_cell_angle_gamma 86.55(2)
_cell_formula_units_Z 8
_cell_length_a 12.029(3)
_cell_length_b 15.417(3)
_cell_length_c 19.656(6)
_cell_measurement_reflns_used 9958
_cell_measurement_temperature 150(2)
_cell_measurement_theta_max 33.1232
_cell_measurement_theta_min 2.2833
_cell_volume 3348.3(15)
_computing_cell_refinement 'SAINT V8.40A (Bruker, 2019)'
_computing_data_collection 'Apex3 v2019.1-0 (Bruker, 2019)'
_computing_data_reduction 'SAINT V8.40A (Bruker, 2019)'
_computing_structure_refinement
;  
SHELXL-2018/3 (Sheldrick, 2015, 2018), 
SHELXLE Rev1030 (H\"ubschle et al., 2011)
;
_computing_structure_solution 'SHELXS-97 (Sheldrick, 2008)'
_diffrn_ambient_temperature 150(2)
_diffrn_detector_area_resol_mean 7.4074
_diffrn_measured_fraction_theta_full 0.992
_diffrn_measured_fraction_theta_max 0.889
_diffrn_measurement_device_type
;
Bruker AXS D8 Quest diffractometer with PhotonII charge-integrating pixel 
array detector (CPAD)
;
_diffrn_measurement_method 'omega and phi scans'
_diffrn_radiation_monochromator 'Triumph curved graphite crystal'
_diffrn_radiation_type MoK\a
_diffrn_radiation_wavelength 0.71073
_diffrn_reflns_av_R_equivalents 0.0688
_diffrn_reflns_av_unetI/netI 0.0721
_diffrn_reflns_Laue_measured_fraction_full 0.992
_diffrn_reflns_Laue_measured_fraction_max 0.889
_diffrn_reflns_limit_h_max 15
_diffrn_reflns_limit_h_min -18
_diffrn_reflns_limit_k_max 23
_diffrn_reflns_limit_k_min -21
_diffrn_reflns_limit_l_max 26
_diffrn_reflns_limit_l_min -30
_diffrn_reflns_number 56242
_diffrn_reflns_point_group_measured_fraction_full 0.992
_diffrn_reflns_point_group_measured_fraction_max 0.889
_diffrn_reflns_theta_full 25.242
_diffrn_reflns_theta_max 33.205
_diffrn_reflns_theta_min 2.283
_diffrn_source 'fine focus sealed tube X-ray source'
_diffrn_source_current '30 mA'
_diffrn_source_voltage '50 kV'
_exptl_absorpt_coefficient_mu 0.549
_exptl_absorpt_correction_T_max 0.7465
_exptl_absorpt_correction_T_min 0.6288
_exptl_absorpt_correction_type multi-scan
_exptl_absorpt_process_details
;
 SADABS 2016/2: Krause, L., Herbst-Irmer, R., Sheldrick G.M. & Stalke D.,
 J. Appl. Cryst. 48 (2015) 3-10
;
_exptl_crystal_colour colourless
_exptl_crystal_density_diffrn 1.866
_exptl_crystal_description plate
_exptl_crystal_F_000 1888
_exptl_crystal_size_max 0.350
_exptl_crystal_size_mid 0.310
_exptl_crystal_size_min 0.090
_refine_diff_density_max 0.637
_refine_diff_density_min -0.490
_refine_diff_density_rms 0.087
_refine_ls_extinction_method none
_refine_ls_goodness_of_fit_ref 1.022
_refine_ls_hydrogen_treatment constr
_refine_ls_matrix_type full
_refine_ls_number_parameters 974
_refine_ls_number_reflns 22814
_refine_ls_number_restraints 0
_refine_ls_restrained_S_all 1.022
_refine_ls_R_factor_all 0.0681
_refine_ls_R_factor_gt 0.0431
_refine_ls_shift/su_max 0.000
_refine_ls_shift/su_mean 0.000
_refine_ls_structure_factor_coef Fsqd
_refine_ls_weighting_details 'w=1/[\s^2^(Fo^2^)+(0.0430P)^2^+0.9624P] where P=(Fo^2^+2Fc^2^)/3'
_refine_ls_weighting_scheme calc
_refine_ls_wR_factor_gt 0.0996
_refine_ls_wR_factor_ref 0.1130
_reflns_Friedel_coverage 0.000
_reflns_number_gt 17154
_reflns_number_total 22814
_reflns_threshold_expression 'I > 2\s(I)'
_cod_data_source_file d0nj05603k2.cif
_cod_data_source_block SiegelID_PySOF2NTF2_01132020_0m
_cod_depositor_comments 'Adding full bibliography for 7060306--7060309.cif.'
_cod_original_cell_volume 3348.3(16)
_cod_database_code 7060308
_shelx_shelxl_version_number 2018/3
_shelx_space_group_comment
;
The symmetry employed for this shelxl refinement is uniquely defined
by the following loop, which should always be used as a source of
symmetry information in preference to the above space-group names.
They are only intended as comments.
;
_shelx_estimated_absorpt_t_min 0.831
_shelx_estimated_absorpt_t_max 0.952

loop_
_space_group_symop_operation_xyz
'x, y, z'
'-x, -y, -z'

loop_
_atom_site_label
_atom_site_type_symbol
_atom_site_fract_x
_atom_site_fract_y
_atom_site_fract_z
_atom_site_U_iso_or_equiv
_atom_site_adp_type
_atom_site_occupancy
_atom_site_site_symmetry_order
_atom_site_calc_flag
_atom_site_refinement_flags_posn
_atom_site_refinement_flags_adp
_atom_site_refinement_flags_occupancy
_atom_site_disorder_assembly
_atom_site_disorder_group
S1A S 0.23956(8) 0.08991(6) -0.15820(4) 0.03829(18) Uani 1 1 d . . . . .
S2A S 0.47581(6) 0.28651(5) 0.03958(4) 0.02459(13) Uani 1 1 d . . . . .
S3A S 0.57394(6) 0.21076(5) -0.05641(4) 0.02654(14) Uani 1 1 d . . . . .
F1A F 0.2600(2) 0.19212(15) -0.17588(13) 0.0570(6) Uani 1 1 d . . . . .
F2A F 0.4451(2) 0.19665(19) 0.18034(12) 0.0599(6) Uani 1 1 d . . . . .
F3A F 0.54581(18) 0.11738(14) 0.13142(12) 0.0447(5) Uani 1 1 d . . . . .
F4A F 0.61424(18) 0.23114(16) 0.15027(12) 0.0506(5) Uani 1 1 d . . . . .
F5A F 0.5708(2) 0.36087(16) -0.18017(12) 0.0638(7) Uani 1 1 d . . . . .
F6A F 0.5065(2) 0.23823(16) -0.18793(12) 0.0538(6) Uani 1 1 d . . . . .
F7A F 0.40885(19) 0.31756(16) -0.13724(12) 0.0510(5) Uani 1 1 d . . . . .
O1A O 0.3060(3) 0.05629(19) -0.20353(14) 0.0537(7) Uani 1 1 d . . . . .
O2A O 0.1213(2) 0.08400(19) -0.16087(14) 0.0464(6) Uani 1 1 d . . . . .
O3A O 0.4793(2) 0.37671(15) 0.04404(13) 0.0356(5) Uani 1 1 d . . . . .
O4A O 0.37007(17) 0.25471(16) 0.03007(13) 0.0338(4) Uani 1 1 d . . . . .
O5A O 0.50316(19) 0.13246(14) -0.02762(13) 0.0355(5) Uani 1 1 d . . . . .
O6A O 0.68613(19) 0.19229(17) -0.07335(14) 0.0407(5) Uani 1 1 d . . . . .
N1A N 0.2357(2) 0.01592(15) 0.06165(13) 0.0255(4) Uani 1 1 d . . . . .
N2A N 0.57126(19) 0.27915(16) -0.01421(13) 0.0257(4) Uani 1 1 d . . . . .
C1A C 0.1576(3) -0.0455(2) 0.09784(17) 0.0297(6) Uani 1 1 d . . . . .
H1A H 0.093601 -0.049224 0.071918 0.036 Uiso 1 1 calc R U . . .
C2A C 0.1694(3) -0.10254(19) 0.17158(17) 0.0310(6) Uani 1 1 d . . . . .
H2A H 0.113477 -0.144486 0.196813 0.037 Uiso 1 1 calc R U . . .
C3A C 0.2636(3) -0.0980(2) 0.20836(17) 0.0318(6) Uani 1 1 d . . . . .
H3A H 0.273922 -0.137456 0.259117 0.038 Uiso 1 1 calc R U . . .
C4A C 0.3435(3) -0.0348(2) 0.17002(18) 0.0365(7) Uani 1 1 d . . . . .
H4A H 0.408608 -0.030461 0.194726 0.044 Uiso 1 1 calc R U . . .
C5A C 0.3280(3) 0.0212(2) 0.09662(18) 0.0335(6) Uani 1 1 d . . . . .
H5A H 0.382723 0.063940 0.070412 0.040 Uiso 1 1 calc R U . . .
C6A C 0.2206(3) 0.0776(2) -0.01728(16) 0.0321(6) Uani 1 1 d . . . . .
H6AA H 0.250305 0.139932 -0.027216 0.039 Uiso 1 1 calc R U . . .
H6AB H 0.140269 0.087377 -0.029594 0.039 Uiso 1 1 calc R U . . .
C7A C 0.2811(2) 0.03263(18) -0.06487(14) 0.0258(5) Uani 1 1 d . . . . .
H7AA H 0.264805 -0.034911 -0.046613 0.031 Uiso 1 1 calc R U . . .
H7AB H 0.362448 0.036540 -0.061126 0.031 Uiso 1 1 calc R U . . .
C8A C 0.5233(3) 0.2029(2) 0.13095(18) 0.0355(6) Uani 1 1 d . . . . .
C9A C 0.5116(3) 0.2864(2) -0.14566(18) 0.0358(7) Uani 1 1 d . . . . .
S1B S 0.27510(7) 0.56948(5) -0.16700(4) 0.03187(15) Uani 1 1 d . . . . .
S2B S -0.00306(6) 0.66201(5) 0.05322(4) 0.02577(13) Uani 1 1 d . . . . .
S3B S 0.08300(6) 0.82522(4) -0.05455(4) 0.02471(13) Uani 1 1 d . . . . .
F1B F 0.18378(19) 0.50836(16) -0.17508(12) 0.0521(6) Uani 1 1 d . . . . .
F2B F 0.0319(2) 0.75161(15) 0.13764(12) 0.0589(6) Uani 1 1 d . . . . .
F3B F -0.01352(19) 0.60904(16) 0.19534(11) 0.0495(5) Uani 1 1 d . . . . .
F4B F 0.15098(17) 0.6381(2) 0.15135(13) 0.0570(6) Uani 1 1 d . . . . .
F5B F 0.01585(17) 0.77812(15) -0.16023(12) 0.0444(5) Uani 1 1 d . . . . .
F6B F -0.00322(19) 0.92641(14) -0.18306(11) 0.0492(5) Uani 1 1 d . . . . .
F7B F -0.11723(15) 0.83053(14) -0.10979(11) 0.0378(4) Uani 1 1 d . . . . .
O1B O 0.3665(2) 0.5560(2) -0.20880(14) 0.0550(7) Uani 1 1 d . . . . .
O2B O 0.2258(3) 0.66019(17) -0.18309(15) 0.0547(7) Uani 1 1 d . . . . .
O3B O 0.0107(2) 0.56404(15) 0.06542(13) 0.0383(5) Uani 1 1 d . . . . .
O4B O -0.11250(18) 0.70511(17) 0.04267(13) 0.0384(5) Uani 1 1 d . . . . .
O5B O 0.18823(18) 0.84839(15) -0.09055(12) 0.0332(4) Uani 1 1 d . . . . .
O6B O 0.03347(17) 0.88534(14) -0.02110(12) 0.0297(4) Uani 1 1 d . . . . .
N1B N 0.2390(2) 0.47603(17) 0.05455(13) 0.0265(5) Uani 1 1 d . . . . .
N2B N 0.0870(2) 0.71601(16) -0.00628(13) 0.0269(5) Uani 1 1 d . . . . .
C1B C 0.2006(3) 0.3882(2) 0.08685(18) 0.0397(8) Uani 1 1 d . . . . .
H1B H 0.161730 0.362604 0.058128 0.048 Uiso 1 1 calc R U . . .
C2B C 0.2177(3) 0.3363(2) 0.16051(18) 0.0432(8) Uani 1 1 d . . . . .
H2B H 0.189986 0.275001 0.183097 0.052 Uiso 1 1 calc R U . . .
C3B C 0.2749(3) 0.3727(2) 0.20165(16) 0.0331(6) Uani 1 1 d . . . . .
H3B H 0.284334 0.338559 0.253348 0.040 Uiso 1 1 calc R U . . .
C4B C 0.3183(3) 0.4597(2) 0.16676(19) 0.0444(9) Uani 1 1 d . . . . .
H4B H 0.361756 0.484573 0.193909 0.053 Uiso 1 1 calc R U . . .
C5B C 0.2990(3) 0.5109(2) 0.09274(19) 0.0390(7) Uani 1 1 d . . . . .
H5B H 0.328714 0.571186 0.068883 0.047 Uiso 1 1 calc R U . . .
C6B C 0.2161(2) 0.5326(2) -0.02511(15) 0.0290(5) Uani 1 1 d . . . . .
H6BA H 0.215989 0.600702 -0.035022 0.035 Uiso 1 1 calc R U . . .
H6BB H 0.141780 0.519278 -0.038017 0.035 Uiso 1 1 calc R U . . .
C7B C 0.3039(3) 0.5084(2) -0.07197(15) 0.0292(6) Uani 1 1 d . . . . .
H7BA H 0.307011 0.439549 -0.059625 0.035 Uiso 1 1 calc R U . . .
H7BB H 0.377618 0.524972 -0.060789 0.035 Uiso 1 1 calc R U . . .
C8B C 0.0450(3) 0.6654(2) 0.13944(16) 0.0310(6) Uani 1 1 d . . . . .
C9B C -0.0108(3) 0.84063(19) -0.13158(16) 0.0286(6) Uani 1 1 d . . . . .
S1C S 0.26002(8) 0.05533(5) 0.34781(4) 0.03634(17) Uani 1 1 d . . . . .
S2C S 0.50370(6) 0.28282(5) 0.54456(4) 0.02541(13) Uani 1 1 d . . . . .
S3C S 0.41402(6) 0.23028(4) 0.43742(4) 0.02398(13) Uani 1 1 d . . . . .
F1C F 0.2356(2) -0.03521(16) 0.33857(12) 0.0610(7) Uani 1 1 d . . . . .
F2C F 0.34501(19) 0.23219(18) 0.64318(13) 0.0589(6) Uani 1 1 d . . . . .
F3C F 0.4378(2) 0.11693(14) 0.63084(12) 0.0543(6) Uani 1 1 d . . . . .
F4C F 0.51022(19) 0.19319(16) 0.68701(11) 0.0485(5) Uani 1 1 d . . . . .
F5C F 0.47001(17) 0.38413(13) 0.32719(11) 0.0425(4) Uani 1 1 d . . . . .
F6C F 0.50207(18) 0.25558(15) 0.30923(11) 0.0427(5) Uani 1 1 d . . . . .
F7C F 0.60990(15) 0.28873(15) 0.37997(11) 0.0420(5) Uani 1 1 d . . . . .
O1C O 0.3779(2) 0.0634(2) 0.34132(16) 0.0590(8) Uani 1 1 d . . . . .
O2C O 0.1897(3) 0.12990(19) 0.29982(14) 0.0562(7) Uani 1 1 d . . . . .
O3C O 0.5007(2) 0.37169(14) 0.55175(13) 0.0369(5) Uani 1 1 d . . . . .
O4C O 0.61005(18) 0.23928(17) 0.53940(14) 0.0387(5) Uani 1 1 d . . . . .
O5C O 0.46431(17) 0.13603(13) 0.47086(12) 0.0295(4) Uani 1 1 d . . . . .
O6C O 0.30789(17) 0.24214(15) 0.40348(12) 0.0312(4) Uani 1 1 d . . . . .
N1C N 0.2647(2) -0.07947(15) 0.56974(13) 0.0254(4) Uani 1 1 d . . . . .
N2C N 0.4138(2) 0.29183(16) 0.48514(13) 0.0271(5) Uani 1 1 d . . . . .
C1C C 0.1718(3) -0.1204(2) 0.60401(17) 0.0353(7) Uani 1 1 d . . . . .
H1C H 0.119728 -0.139449 0.577751 0.042 Uiso 1 1 calc R U . . .
C2C C 0.1519(3) -0.1346(3) 0.67641(18) 0.0396(7) Uani 1 1 d . . . . .
H2C H 0.085367 -0.161777 0.700030 0.048 Uiso 1 1 calc R U . . .
C3C C 0.2298(3) -0.1090(2) 0.71477(16) 0.0329(6) Uani 1 1 d . . . . .
H3C H 0.218377 -0.119921 0.765396 0.039 Uiso 1 1 calc R U . . .
C4C C 0.3242(3) -0.0673(2) 0.67847(16) 0.0303(6) Uani 1 1 d . . . . .
H4C H 0.378460 -0.049250 0.704010 0.036 Uiso 1 1 calc R U . . .
C5C C 0.3396(2) -0.0521(2) 0.60554(16) 0.0286(5) Uani 1 1 d . . . . .
H5C H 0.403763 -0.021999 0.580189 0.034 Uiso 1 1 calc R U . . .
C6C C 0.2820(3) -0.0640(2) 0.49119(16) 0.0322(6) Uani 1 1 d . . . . .
H6CA H 0.255490 -0.118366 0.482495 0.039 Uiso 1 1 calc R U . . .
H6CB H 0.362592 -0.060173 0.479711 0.039 Uiso 1 1 calc R U . . .
C7C C 0.2204(2) 0.02602(18) 0.44011(14) 0.0235(5) Uani 1 1 d . . . . .
H7CA H 0.236170 0.078404 0.454998 0.028 Uiso 1 1 calc R U . . .
H7CB H 0.139202 0.017633 0.444931 0.028 Uiso 1 1 calc R U . . .
C8C C 0.4453(3) 0.2014(2) 0.63167(16) 0.0295(6) Uani 1 1 d . . . . .
C9C C 0.5054(2) 0.2934(2) 0.35943(17) 0.0295(6) Uani 1 1 d . . . . .
S1D S 0.22160(7) 0.61181(5) 0.33274(4) 0.03355(16) Uani 1 1 d . . . . .
S2D S 0.07600(6) 0.16092(4) 0.54571(4) 0.02430(13) Uani 1 1 d . . . . .
S3D S -0.02185(6) 0.33450(5) 0.45045(4) 0.02659(14) Uani 1 1 d . . . . .
F1D F 0.3208(2) 0.67287(18) 0.32483(13) 0.0615(7) Uani 1 1 d . . . . .
F2D F -0.0862(2) 0.18818(15) 0.62755(13) 0.0547(6) Uani 1 1 d . . . . .
F3D F 0.0106(2) 0.05662(14) 0.67787(12) 0.0589(6) Uani 1 1 d . . . . .
F4D F 0.0784(2) 0.18688(18) 0.66846(12) 0.0613(6) Uani 1 1 d . . . . .
F5D F -0.0555(2) 0.3903(2) 0.30987(12) 0.0640(7) Uani 1 1 d . . . . .
F6D F 0.04106(18) 0.25810(15) 0.35733(12) 0.0452(5) Uani 1 1 d . . . . .
F7D F 0.11545(18) 0.38894(15) 0.33773(12) 0.0492(5) Uani 1 1 d . . . . .
O1D O 0.2576(3) 0.53692(18) 0.31261(14) 0.0515(7) Uani 1 1 d . . . . .
O2D O 0.1317(2) 0.6753(2) 0.29435(14) 0.0538(7) Uani 1 1 d . . . . .
O3D O 0.00370(19) 0.11211(14) 0.51810(13) 0.0344(5) Uani 1 1 d . . . . .
O4D O 0.18851(18) 0.12386(15) 0.56183(13) 0.0356(5) Uani 1 1 d . . . . .
O5D O -0.0161(2) 0.42874(14) 0.44706(14) 0.0406(5) Uani 1 1 d . . . . .
O6D O -0.12822(18) 0.29508(17) 0.46048(13) 0.0389(5) Uani 1 1 d . . . . .
N1D N 0.2616(2) 0.46281(16) 0.55190(13) 0.0264(5) Uani 1 1 d . . . . .
N2D N 0.07445(19) 0.27181(15) 0.50288(13) 0.0254(4) Uani 1 1 d . . . . .
C1D C 0.1831(3) 0.4027(2) 0.58849(17) 0.0329(6) Uani 1 1 d . . . . .
H1D H 0.139051 0.376801 0.562393 0.040 Uiso 1 1 calc R U . . .
C2D C 0.1659(3) 0.3784(2) 0.66247(18) 0.0358(7) Uani 1 1 d . . . . .
H2D H 0.109411 0.336989 0.687513 0.043 Uiso 1 1 calc R U . . .
C3D C 0.2317(3) 0.4148(2) 0.70042(18) 0.0352(6) Uani 1 1 d . . . . .
H3D H 0.222156 0.397808 0.752088 0.042 Uiso 1 1 calc R U . . .
C4D C 0.3107(3) 0.4759(3) 0.66234(19) 0.0480(9) Uani 1 1 d . . . . .
H4D H 0.356316 0.501827 0.687607 0.058 Uiso 1 1 calc R U . . .
C5D C 0.3244(3) 0.4998(3) 0.5878(2) 0.0473(9) Uani 1 1 d . . . . .
H5D H 0.378807 0.542806 0.561579 0.057 Uiso 1 1 calc R U . . .
C6D C 0.2791(3) 0.4890(2) 0.47158(16) 0.0332(6) Uani 1 1 d . . . . .
H6DA H 0.266626 0.434267 0.458784 0.040 Uiso 1 1 calc R U . . .
H6DB H 0.356595 0.507259 0.458244 0.040 Uiso 1 1 calc R U . . .
C7D C 0.1984(3) 0.5709(2) 0.42882(16) 0.0332(6) Uani 1 1 d . . . . .
H7DA H 0.206718 0.623254 0.445255 0.040 Uiso 1 1 calc R U . . .
H7DB H 0.121152 0.550612 0.439771 0.040 Uiso 1 1 calc R U . . .
C8D C 0.0162(3) 0.1473(2) 0.63546(17) 0.0385(7) Uani 1 1 d . . . . .
C9D C 0.0233(3) 0.3437(2) 0.35831(17) 0.0334(6) Uani 1 1 d . . . . .

loop_
_atom_site_aniso_label
_atom_site_aniso_U_11
_atom_site_aniso_U_22
_atom_site_aniso_U_33
_atom_site_aniso_U_23
_atom_site_aniso_U_13
_atom_site_aniso_U_12
S1A 0.0526(5) 0.0357(4) 0.0223(3) -0.0081(3) -0.0052(3) 0.0099(3)
S2A 0.0259(4) 0.0254(3) 0.0238(3) -0.0115(2) -0.0027(2) 0.0028(2)
S3A 0.0304(4) 0.0233(3) 0.0279(3) -0.0121(3) 0.0050(3) -0.0033(2)
F1A 0.0857(17) 0.0346(10) 0.0426(12) -0.0049(9) 0.0038(11) -0.0149(10)
F2A 0.0613(15) 0.0779(17) 0.0276(10) -0.0093(11) 0.0110(10) 0.0088(12)
F3A 0.0540(12) 0.0305(9) 0.0412(11) -0.0058(8) -0.0080(9) 0.0068(8)
F4A 0.0481(12) 0.0591(13) 0.0435(12) -0.0182(11) -0.0225(10) 0.0022(10)
F5A 0.101(2) 0.0469(13) 0.0340(11) -0.0023(10) 0.0074(12) -0.0312(12)
F6A 0.0776(16) 0.0597(14) 0.0357(11) -0.0310(11) -0.0018(11) -0.0038(11)
F7A 0.0578(14) 0.0559(13) 0.0426(12) -0.0245(11) -0.0164(10) 0.0150(10)
O1A 0.081(2) 0.0509(15) 0.0228(11) -0.0104(11) 0.0070(12) 0.0123(13)
O2A 0.0430(14) 0.0552(15) 0.0378(13) -0.0136(12) -0.0161(11) -0.0043(11)
O3A 0.0437(13) 0.0298(10) 0.0371(12) -0.0182(9) -0.0066(9) 0.0083(8)
O4A 0.0247(10) 0.0447(12) 0.0355(11) -0.0196(10) -0.0009(9) -0.0006(8)
O5A 0.0455(13) 0.0267(10) 0.0377(12) -0.0157(9) 0.0109(10) -0.0103(8)
O6A 0.0324(12) 0.0488(13) 0.0481(14) -0.0278(12) 0.0116(10) 0.0002(10)
N1A 0.0311(12) 0.0222(10) 0.0234(10) -0.0097(9) 0.0027(9) 0.0011(8)
N2A 0.0241(11) 0.0267(10) 0.0277(11) -0.0118(9) 0.0027(9) -0.0040(8)
C1A 0.0327(15) 0.0285(13) 0.0275(13) -0.0108(11) 0.0029(11) -0.0017(10)
C2A 0.0391(16) 0.0249(12) 0.0302(14) -0.0119(11) 0.0062(12) -0.0049(10)
C3A 0.0468(18) 0.0276(13) 0.0217(12) -0.0104(11) -0.0019(11) -0.0015(11)
C4A 0.0411(18) 0.0394(16) 0.0279(14) -0.0105(13) -0.0039(13) -0.0105(13)
C5A 0.0372(17) 0.0355(15) 0.0276(14) -0.0111(12) 0.0026(12) -0.0091(12)
C6A 0.0439(17) 0.0259(12) 0.0211(12) -0.0049(10) 0.0008(11) 0.0086(11)
C7A 0.0320(15) 0.0230(11) 0.0198(11) -0.0055(9) -0.0019(10) -0.0004(10)
C8A 0.0374(17) 0.0391(16) 0.0295(15) -0.0134(13) -0.0013(12) 0.0022(12)
C9A 0.048(2) 0.0353(15) 0.0280(14) -0.0161(12) 0.0038(13) -0.0060(13)
S1B 0.0431(4) 0.0311(3) 0.0200(3) -0.0076(3) -0.0014(3) -0.0070(3)
S2B 0.0293(4) 0.0253(3) 0.0238(3) -0.0105(2) 0.0007(2) -0.0038(2)
S3B 0.0275(3) 0.0225(3) 0.0250(3) -0.0103(2) 0.0023(2) -0.0018(2)
F1B 0.0638(14) 0.0612(13) 0.0332(10) -0.0169(10) -0.0067(10) -0.0267(11)
F2B 0.106(2) 0.0411(11) 0.0402(12) -0.0260(10) -0.0103(12) -0.0065(11)
F3B 0.0598(14) 0.0624(14) 0.0255(9) -0.0135(10) 0.0084(9) -0.0279(11)
F4B 0.0324(11) 0.0959(18) 0.0405(12) -0.0246(13) -0.0087(9) 0.0008(11)
F5B 0.0491(12) 0.0552(12) 0.0431(11) -0.0353(10) -0.0044(9) 0.0046(9)
F6B 0.0658(15) 0.0391(11) 0.0295(10) 0.0024(8) -0.0099(9) -0.0103(10)
F7B 0.0300(9) 0.0506(11) 0.0329(9) -0.0164(9) -0.0032(7) -0.0011(8)
O1B 0.0539(16) 0.079(2) 0.0297(12) -0.0191(13) 0.0134(11) -0.0080(14)
O2B 0.088(2) 0.0331(12) 0.0363(14) -0.0076(11) -0.0092(14) 0.0083(12)
O3B 0.0518(14) 0.0288(10) 0.0385(12) -0.0170(10) 0.0097(10) -0.0115(9)
O4B 0.0278(11) 0.0455(13) 0.0378(12) -0.0120(11) 0.0003(9) -0.0017(9)
O5B 0.0314(11) 0.0322(10) 0.0348(11) -0.0118(9) 0.0050(9) -0.0041(8)
O6B 0.0344(11) 0.0273(9) 0.0311(10) -0.0158(9) 0.0014(8) 0.0015(8)
N1B 0.0298(13) 0.0284(11) 0.0204(10) -0.0088(9) -0.0005(9) 0.0004(9)
N2B 0.0315(12) 0.0227(10) 0.0268(11) -0.0103(9) 0.0038(9) -0.0003(8)
C1B 0.0430(18) 0.0411(17) 0.0304(15) -0.0065(13) -0.0090(13) -0.0175(14)
C2B 0.052(2) 0.0407(17) 0.0268(14) 0.0004(13) -0.0068(13) -0.0202(14)
C3B 0.0371(17) 0.0375(15) 0.0210(12) -0.0074(11) -0.0007(11) -0.0015(12)
C4B 0.068(2) 0.0433(18) 0.0254(14) -0.0144(14) -0.0072(15) -0.0174(16)
C5B 0.057(2) 0.0341(15) 0.0303(15) -0.0156(13) 0.0001(14) -0.0153(14)
C6B 0.0313(15) 0.0332(13) 0.0171(11) -0.0053(10) -0.0004(10) 0.0072(10)
C7B 0.0338(15) 0.0328(13) 0.0191(11) -0.0085(10) -0.0043(10) 0.0042(11)
C8B 0.0365(17) 0.0360(14) 0.0212(12) -0.0114(11) 0.0001(11) -0.0057(11)
C9B 0.0361(16) 0.0256(12) 0.0251(12) -0.0108(11) 0.0001(11) -0.0034(10)
S1C 0.0545(5) 0.0321(4) 0.0210(3) -0.0093(3) 0.0069(3) -0.0014(3)
S2C 0.0275(4) 0.0234(3) 0.0270(3) -0.0116(3) -0.0002(2) -0.0017(2)
S3C 0.0256(3) 0.0219(3) 0.0244(3) -0.0092(2) -0.0013(2) 0.0000(2)
F1C 0.106(2) 0.0492(13) 0.0397(12) -0.0288(11) 0.0022(12) -0.0145(12)
F2C 0.0438(12) 0.0747(16) 0.0441(12) -0.0100(12) 0.0160(10) 0.0054(11)
F3C 0.0937(18) 0.0286(9) 0.0387(11) -0.0087(9) -0.0015(11) -0.0199(10)
F4C 0.0595(13) 0.0564(13) 0.0280(9) -0.0127(9) -0.0117(9) -0.0136(10)
F5C 0.0517(12) 0.0300(9) 0.0359(10) -0.0027(8) 0.0056(9) -0.0021(8)
F6C 0.0535(12) 0.0509(11) 0.0315(10) -0.0240(9) 0.0076(9) -0.0105(9)
F7C 0.0278(9) 0.0579(12) 0.0372(10) -0.0145(9) 0.0037(8) -0.0076(8)
O1C 0.0509(17) 0.082(2) 0.0414(15) -0.0205(15) 0.0248(13) -0.0202(14)
O2C 0.086(2) 0.0484(15) 0.0216(11) -0.0020(11) -0.0065(12) 0.0118(14)
O3C 0.0500(14) 0.0248(9) 0.0391(12) -0.0155(9) -0.0054(10) -0.0035(8)
O4C 0.0244(11) 0.0535(14) 0.0457(13) -0.0278(12) -0.0015(10) 0.0016(9)
O5C 0.0334(11) 0.0239(9) 0.0306(10) -0.0105(8) -0.0001(8) 0.0015(7)
O6C 0.0265(10) 0.0350(10) 0.0331(11) -0.0143(9) -0.0061(8) -0.0004(8)
N1C 0.0327(13) 0.0223(10) 0.0206(10) -0.0083(8) -0.0029(9) 0.0036(8)
N2C 0.0316(12) 0.0233(10) 0.0270(11) -0.0110(9) -0.0017(9) 0.0030(8)
C1C 0.0396(18) 0.0391(15) 0.0244(13) -0.0076(12) -0.0046(12) -0.0121(13)
C2C 0.0396(18) 0.0510(19) 0.0240(14) -0.0084(14) 0.0024(12) -0.0145(14)
C3C 0.0406(17) 0.0325(14) 0.0197(12) -0.0039(11) -0.0039(11) -0.0009(12)
C4C 0.0351(15) 0.0287(13) 0.0254(13) -0.0081(11) -0.0034(11) -0.0045(10)
C5C 0.0283(14) 0.0291(12) 0.0258(13) -0.0077(11) -0.0016(10) -0.0021(10)
C6C 0.0406(17) 0.0322(14) 0.0248(13) -0.0139(11) -0.0003(11) 0.0090(11)
C7C 0.0280(14) 0.0230(11) 0.0205(11) -0.0099(9) 0.0021(9) -0.0003(9)
C8C 0.0340(16) 0.0296(13) 0.0254(13) -0.0111(11) -0.0002(11) -0.0034(11)
C9C 0.0301(15) 0.0322(13) 0.0273(13) -0.0130(11) 0.0018(11) -0.0002(10)
S1D 0.0450(5) 0.0318(3) 0.0224(3) -0.0084(3) 0.0006(3) -0.0068(3)
S2D 0.0302(4) 0.0207(3) 0.0218(3) -0.0084(2) -0.0016(2) 0.0015(2)
S3D 0.0293(4) 0.0231(3) 0.0255(3) -0.0082(2) -0.0004(3) 0.0040(2)
F1D 0.0695(16) 0.0725(16) 0.0410(12) -0.0159(12) 0.0050(11) -0.0394(13)
F2D 0.0655(15) 0.0411(11) 0.0499(13) -0.0119(10) 0.0254(11) 0.0048(10)
F3D 0.0914(18) 0.0301(10) 0.0372(11) 0.0046(9) 0.0169(12) 0.0029(10)
F4D 0.1004(19) 0.0605(15) 0.0315(11) -0.0263(11) -0.0041(12) -0.0084(13)
F5D 0.0620(15) 0.0857(18) 0.0324(11) -0.0130(12) -0.0191(10) 0.0229(13)
F6D 0.0604(13) 0.0462(11) 0.0393(11) -0.0283(10) 0.0047(9) -0.0019(9)
F7D 0.0541(13) 0.0500(12) 0.0398(11) -0.0125(10) 0.0156(10) -0.0159(10)
O1D 0.088(2) 0.0365(12) 0.0322(12) -0.0169(11) 0.0020(13) 0.0026(12)
O2D 0.0702(19) 0.0519(15) 0.0307(12) -0.0084(12) -0.0126(12) 0.0140(13)
O3D 0.0416(13) 0.0263(9) 0.0380(12) -0.0149(9) -0.0067(10) -0.0041(8)
O4D 0.0329(12) 0.0326(10) 0.0368(12) -0.0102(9) -0.0087(9) 0.0117(8)
O5D 0.0573(15) 0.0234(10) 0.0398(13) -0.0124(9) -0.0024(11) 0.0090(9)
O6D 0.0254(11) 0.0445(12) 0.0392(12) -0.0085(11) 0.0012(9) 0.0009(9)
N1D 0.0286(12) 0.0285(11) 0.0232(10) -0.0119(9) -0.0018(9) 0.0039(8)
N2D 0.0270(12) 0.0221(10) 0.0257(11) -0.0078(9) -0.0018(9) -0.0016(8)
C1D 0.0396(17) 0.0300(13) 0.0275(14) -0.0084(12) -0.0073(12) -0.0056(11)
C2D 0.0435(18) 0.0299(14) 0.0301(15) -0.0065(12) -0.0014(13) -0.0087(12)
C3D 0.0462(19) 0.0339(15) 0.0249(13) -0.0111(12) 0.0012(12) -0.0008(12)
C4D 0.062(2) 0.061(2) 0.0296(16) -0.0238(16) 0.0067(15) -0.0291(18)
C5D 0.055(2) 0.059(2) 0.0325(16) -0.0196(16) 0.0094(15) -0.0311(18)
C6D 0.0387(17) 0.0362(15) 0.0242(13) -0.0129(12) -0.0014(12) 0.0093(12)
C7D 0.0464(18) 0.0288(13) 0.0230(12) -0.0096(11) 0.0029(12) 0.0052(11)
C8D 0.061(2) 0.0273(14) 0.0235(13) -0.0061(12) 0.0084(13) -0.0036(13)
C9D 0.0351(17) 0.0373(15) 0.0239(13) -0.0082(12) -0.0037(11) 0.0023(12)

loop_
_atom_type_symbol
_atom_type_description
_atom_type_scat_dispersion_real
_atom_type_scat_dispersion_imag
_atom_type_scat_source
C C 0.0033 0.0016 'International Tables Vol C Tables 4.2.6.8 and 6.1.1.4'
H H 0.0000 0.0000 'International Tables Vol C Tables 4.2.6.8 and 6.1.1.4'
F F 0.0171 0.0103 'International Tables Vol C Tables 4.2.6.8 and 6.1.1.4'
N N 0.0061 0.0033 'International Tables Vol C Tables 4.2.6.8 and 6.1.1.4'
O O 0.0106 0.0060 'International Tables Vol C Tables 4.2.6.8 and 6.1.1.4'
S S 0.1246 0.1234 'International Tables Vol C Tables 4.2.6.8 and 6.1.1.4'

loop_
_geom_angle_atom_site_label_1
_geom_angle_atom_site_label_2
_geom_angle_atom_site_label_3
_geom_angle
_geom_angle_site_symmetry_1
_geom_angle_site_symmetry_3
_geom_angle_publ_flag
O1A S1A O2A 117.49(17) . . ?
O1A S1A F1A 110.21(16) . . ?
O2A S1A F1A 106.61(16) . . ?
O1A S1A C7A 110.62(15) . . ?
O2A S1A C7A 107.59(15) . . ?
F1A S1A C7A 103.32(13) . . ?
O3A S2A O4A 118.58(14) . . ?
O3A S2A N2A 107.74(13) . . ?
O4A S2A N2A 116.21(13) . . ?
O3A S2A C8A 103.88(14) . . ?
O4A S2A C8A 104.51(15) . . ?
N2A S2A C8A 104.07(14) . . ?
O6A S3A O5A 117.93(14) . . ?
O6A S3A N2A 109.22(13) . . ?
O5A S3A N2A 116.30(13) . . ?
O6A S3A C9A 104.67(16) . . ?
O5A S3A C9A 104.38(15) . . ?
N2A S3A C9A 102.22(14) . . ?
C5A N1A C1A 120.7(3) . . ?
C5A N1A C6A 119.1(3) . . ?
C1A N1A C6A 120.2(3) . . ?
S2A N2A S3A 124.74(14) . . ?
N1A C1A C2A 121.0(3) . . ?
N1A C1A H1A 119.5 . . ?
C2A C1A H1A 119.5 . . ?
C1A C2A C3A 119.1(3) . . ?
C1A C2A H2A 120.5 . . ?
C3A C2A H2A 120.5 . . ?
C2A C3A C4A 119.1(3) . . ?
C2A C3A H3A 120.5 . . ?
C4A C3A H3A 120.5 . . ?
C5A C4A C3A 119.9(3) . . ?
C5A C4A H4A 120.1 . . ?
C3A C4A H4A 120.1 . . ?
N1A C5A C4A 120.3(3) . . ?
N1A C5A H5A 119.9 . . ?
C4A C5A H5A 119.9 . . ?
N1A C6A C7A 109.8(2) . . ?
N1A C6A H6AA 109.7 . . ?
C7A C6A H6AA 109.7 . . ?
N1A C6A H6AB 109.7 . . ?
C7A C6A H6AB 109.7 . . ?
H6AA C6A H6AB 108.2 . . ?
C6A C7A S1A 110.8(2) . . ?
C6A C7A H7AA 109.5 . . ?
S1A C7A H7AA 109.5 . . ?
C6A C7A H7AB 109.5 . . ?
S1A C7A H7AB 109.5 . . ?
H7AA C7A H7AB 108.1 . . ?
F2A C8A F4A 109.1(3) . . ?
F2A C8A F3A 108.0(3) . . ?
F4A C8A F3A 108.2(3) . . ?
F2A C8A S2A 109.7(2) . . ?
F4A C8A S2A 110.5(2) . . ?
F3A C8A S2A 111.3(2) . . ?
F6A C9A F5A 108.7(3) . . ?
F6A C9A F7A 108.1(3) . . ?
F5A C9A F7A 107.7(3) . . ?
F6A C9A S3A 109.7(2) . . ?
F5A C9A S3A 111.2(2) . . ?
F7A C9A S3A 111.3(2) . . ?
O2B S1B O1B 120.43(18) . . ?
O2B S1B F1B 107.08(17) . . ?
O1B S1B F1B 105.95(16) . . ?
O2B S1B C7B 112.35(15) . . ?
O1B S1B C7B 109.51(16) . . ?
F1B S1B C7B 99.08(13) . . ?
O4B S2B O3B 118.43(15) . . ?
O4B S2B N2B 116.13(14) . . ?
O3B S2B N2B 107.31(13) . . ?
O4B S2B C8B 105.19(15) . . ?
O3B S2B C8B 103.60(14) . . ?
N2B S2B C8B 104.48(13) . . ?
O6B S3B O5B 118.23(13) . . ?
O6B S3B N2B 116.54(13) . . ?
O5B S3B N2B 108.43(13) . . ?
O6B S3B C9B 104.50(13) . . ?
O5B S3B C9B 102.79(14) . . ?
N2B S3B C9B 104.33(13) . . ?
C5B N1B C1B 120.7(3) . . ?
C5B N1B C6B 119.8(3) . . ?
C1B N1B C6B 119.4(2) . . ?
S3B N2B S2B 125.83(16) . . ?
N1B C1B C2B 120.3(3) . . ?
N1B C1B H1B 119.8 . . ?
C2B C1B H1B 119.8 . . ?
C1B C2B C3B 119.8(3) . . ?
C1B C2B H2B 120.1 . . ?
C3B C2B H2B 120.1 . . ?
C2B C3B C4B 118.7(3) . . ?
C2B C3B H3B 120.6 . . ?
C4B C3B H3B 120.6 . . ?
C5B C4B C3B 120.2(3) . . ?
C5B C4B H4B 119.9 . . ?
C3B C4B H4B 119.9 . . ?
N1B C5B C4B 120.0(3) . . ?
N1B C5B H5B 120.0 . . ?
C4B C5B H5B 120.0 . . ?
N1B C6B C7B 110.0(2) . . ?
N1B C6B H6BA 109.7 . . ?
C7B C6B H6BA 109.7 . . ?
N1B C6B H6BB 109.7 . . ?
C7B C6B H6BB 109.7 . . ?
H6BA C6B H6BB 108.2 . . ?
C6B C7B S1B 111.2(2) . . ?
C6B C7B H7BA 109.4 . . ?
S1B C7B H7BA 109.4 . . ?
C6B C7B H7BB 109.4 . . ?
S1B C7B H7BB 109.4 . . ?
H7BA C7B H7BB 108.0 . . ?
F4B C8B F2B 108.0(3) . . ?
F4B C8B F3B 108.6(3) . . ?
F2B C8B F3B 108.4(3) . . ?
F4B C8B S2B 111.6(2) . . ?
F2B C8B S2B 110.4(2) . . ?
F3B C8B S2B 109.7(2) . . ?
F5B C9B F6B 109.3(3) . . ?
F5B C9B F7B 107.8(2) . . ?
F6B C9B F7B 107.9(3) . . ?
F5B C9B S3B 110.6(2) . . ?
F6B C9B S3B 109.22(19) . . ?
F7B C9B S3B 111.9(2) . . ?
O2C S1C O1C 118.93(19) . . ?
O2C S1C F1C 108.71(17) . . ?
O1C S1C F1C 106.89(17) . . ?
O2C S1C C7C 110.82(15) . . ?
O1C S1C C7C 109.41(15) . . ?
F1C S1C C7C 100.39(13) . . ?
O4C S2C O3C 118.07(14) . . ?
O4C S2C N2C 117.50(13) . . ?
O3C S2C N2C 106.70(13) . . ?
O4C S2C C8C 104.21(15) . . ?
O3C S2C C8C 104.63(14) . . ?
N2C S2C C8C 103.96(13) . . ?
O6C S3C O5C 117.98(12) . . ?
O6C S3C N2C 109.04(13) . . ?
O5C S3C N2C 116.32(13) . . ?
O6C S3C C9C 103.23(14) . . ?
O5C S3C C9C 105.31(13) . . ?
N2C S3C C9C 102.83(13) . . ?
C5C N1C C1C 120.9(2) . . ?
C5C N1C C6C 120.3(3) . . ?
C1C N1C C6C 118.7(2) . . ?
S2C N2C S3C 125.31(15) . . ?
N1C C1C C2C 120.5(3) . . ?
N1C C1C H1C 119.7 . . ?
C2C C1C H1C 119.7 . . ?
C1C C2C C3C 119.3(3) . . ?
C1C C2C H2C 120.4 . . ?
C3C C2C H2C 120.4 . . ?
C4C C3C C2C 119.1(3) . . ?
C4C C3C H3C 120.5 . . ?
C2C C3C H3C 120.5 . . ?
C5C C4C C3C 119.8(3) . . ?
C5C C4C H4C 120.1 . . ?
C3C C4C H4C 120.1 . . ?
N1C C5C C4C 120.3(3) . . ?
N1C C5C H5C 119.8 . . ?
C4C C5C H5C 119.8 . . ?
N1C C6C C7C 111.5(2) . . ?
N1C C6C H6CA 109.3 . . ?
C7C C6C H6CA 109.3 . . ?
N1C C6C H6CB 109.3 . . ?
C7C C6C H6CB 109.3 . . ?
H6CA C6C H6CB 108.0 . . ?
C6C C7C S1C 111.46(19) . . ?
C6C C7C H7CA 109.3 . . ?
S1C C7C H7CA 109.3 . . ?
C6C C7C H7CB 109.3 . . ?
S1C C7C H7CB 109.3 . . ?
H7CA C7C H7CB 108.0 . . ?
F4C C8C F2C 108.9(3) . . ?
F4C C8C F3C 108.2(3) . . ?
F2C C8C F3C 108.2(3) . . ?
F4C C8C S2C 109.7(2) . . ?
F2C C8C S2C 110.9(2) . . ?
F3C C8C S2C 110.9(2) . . ?
F7C C9C F6C 108.1(2) . . ?
F7C C9C F5C 108.8(2) . . ?
F6C C9C F5C 107.9(3) . . ?
F7C C9C S3C 112.3(2) . . ?
F6C C9C S3C 109.3(2) . . ?
F5C C9C S3C 110.2(2) . . ?
O1D S1D O2D 120.29(17) . . ?
O1D S1D F1D 107.74(18) . . ?
O2D S1D F1D 105.89(17) . . ?
O1D S1D C7D 110.64(15) . . ?
O2D S1D C7D 109.79(16) . . ?
F1D S1D C7D 100.50(15) . . ?
O3D S2D O4D 117.63(14) . . ?
O3D S2D N2D 116.26(13) . . ?
O4D S2D N2D 109.54(13) . . ?
O3D S2D C8D 104.05(15) . . ?
O4D S2D C8D 104.52(16) . . ?
N2D S2D C8D 102.82(13) . . ?
O6D S3D O5D 118.27(15) . . ?
O6D S3D N2D 116.60(13) . . ?
O5D S3D N2D 107.65(13) . . ?
O6D S3D C9D 104.86(15) . . ?
O5D S3D C9D 103.75(15) . . ?
N2D S3D C9D 103.84(14) . . ?
C5D N1D C1D 120.2(3) . . ?
C5D N1D C6D 119.2(3) . . ?
C1D N1D C6D 120.6(2) . . ?
S3D N2D S2D 125.23(14) . . ?
N1D C1D C2D 121.1(3) . . ?
N1D C1D H1D 119.5 . . ?
C2D C1D H1D 119.5 . . ?
C1D C2D C3D 119.2(3) . . ?
C1D C2D H2D 120.4 . . ?
C3D C2D H2D 120.4 . . ?
C4D C3D C2D 118.9(3) . . ?
C4D C3D H3D 120.6 . . ?
C2D C3D H3D 120.6 . . ?
C3D C4D C5D 120.3(3) . . ?
C3D C4D H4D 119.9 . . ?
C5D C4D H4D 119.9 . . ?
N1D C5D C4D 120.4(3) . . ?
N1D C5D H5D 119.8 . . ?
C4D C5D H5D 119.8 . . ?
N1D C6D C7D 109.3(2) . . ?
N1D C6D H6DA 109.8 . . ?
C7D C6D H6DA 109.8 . . ?
N1D C6D H6DB 109.8 . . ?
C7D C6D H6DB 109.8 . . ?
H6DA C6D H6DB 108.3 . . ?
C6D C7D S1D 111.8(2) . . ?
C6D C7D H7DA 109.3 . . ?
S1D C7D H7DA 109.3 . . ?
C6D C7D H7DB 109.3 . . ?
S1D C7D H7DB 109.3 . . ?
H7DA C7D H7DB 107.9 . . ?
F4D C8D F3D 109.1(3) . . ?
F4D C8D F2D 108.3(3) . . ?
F3D C8D F2D 108.5(3) . . ?
F4D C8D S2D 110.2(2) . . ?
F3D C8D S2D 109.9(2) . . ?
F2D C8D S2D 110.8(2) . . ?
F7D C9D F5D 108.4(3) . . ?
F7D C9D F6D 108.4(3) . . ?
F5D C9D F6D 108.7(3) . . ?
F7D C9D S3D 111.9(2) . . ?
F5D C9D S3D 109.1(2) . . ?
F6D C9D S3D 110.3(2) . . ?

loop_
_geom_bond_atom_site_label_1
_geom_bond_atom_site_label_2
_geom_bond_distance
_geom_bond_site_symmetry_2
_geom_bond_publ_flag
S1A O1A 1.407(3) . ?
S1A O2A 1.434(3) . ?
S1A F1A 1.509(2) . ?
S1A C7A 1.766(3) . ?
S2A O3A 1.430(2) . ?
S2A O4A 1.432(2) . ?
S2A N2A 1.571(2) . ?
S2A C8A 1.834(3) . ?
S3A O6A 1.421(2) . ?
S3A O5A 1.438(2) . ?
S3A N2A 1.575(2) . ?
S3A C9A 1.832(4) . ?
F2A C8A 1.315(4) . ?
F3A C8A 1.327(4) . ?
F4A C8A 1.317(4) . ?
F5A C9A 1.323(4) . ?
F6A C9A 1.318(3) . ?
F7A C9A 1.330(4) . ?
N1A C5A 1.343(4) . ?
N1A C1A 1.354(4) . ?
N1A C6A 1.477(4) . ?
C1A C2A 1.375(4) . ?
C1A H1A 0.9500 . ?
C2A C3A 1.378(4) . ?
C2A H2A 0.9500 . ?
C3A C4A 1.395(4) . ?
C3A H3A 0.9500 . ?
C4A C5A 1.371(5) . ?
C4A H4A 0.9500 . ?
C5A H5A 0.9500 . ?
C6A C7A 1.517(4) . ?
C6A H6AA 0.9900 . ?
C6A H6AB 0.9900 . ?
C7A H7AA 0.9900 . ?
C7A H7AB 0.9900 . ?
S1B O2B 1.404(3) . ?
S1B O1B 1.410(3) . ?
S1B F1B 1.539(2) . ?
S1B C7B 1.764(3) . ?
S2B O4B 1.420(2) . ?
S2B O3B 1.433(2) . ?
S2B N2B 1.587(2) . ?
S2B C8B 1.824(3) . ?
S3B O6B 1.427(2) . ?
S3B O5B 1.430(2) . ?
S3B N2B 1.575(2) . ?
S3B C9B 1.842(3) . ?
F2B C8B 1.316(4) . ?
F3B C8B 1.321(3) . ?
F4B C8B 1.315(4) . ?
F5B C9B 1.315(3) . ?
F6B C9B 1.321(3) . ?
F7B C9B 1.338(4) . ?
N1B C5B 1.328(4) . ?
N1B C1B 1.356(4) . ?
N1B C6B 1.487(4) . ?
C1B C2B 1.366(4) . ?
C1B H1B 0.9500 . ?
C2B C3B 1.368(4) . ?
C2B H2B 0.9500 . ?
C3B C4B 1.374(4) . ?
C3B H3B 0.9500 . ?
C4B C5B 1.374(5) . ?
C4B H4B 0.9500 . ?
C5B H5B 0.9500 . ?
C6B C7B 1.509(4) . ?
C6B H6BA 0.9900 . ?
C6B H6BB 0.9900 . ?
C7B H7BA 0.9900 . ?
C7B H7BB 0.9900 . ?
S1C O2C 1.414(3) . ?
S1C O1C 1.430(3) . ?
S1C F1C 1.522(2) . ?
S1C C7C 1.751(3) . ?
S2C O4C 1.429(2) . ?
S2C O3C 1.430(2) . ?
S2C N2C 1.571(3) . ?
S2C C8C 1.835(3) . ?
S3C O6C 1.423(2) . ?
S3C O5C 1.440(2) . ?
S3C N2C 1.574(2) . ?
S3C C9C 1.839(3) . ?
F2C C8C 1.317(4) . ?
F3C C8C 1.317(3) . ?
F4C C8C 1.316(3) . ?
F5C C9C 1.337(3) . ?
F6C C9C 1.330(3) . ?
F7C C9C 1.319(3) . ?
N1C C5C 1.339(4) . ?
N1C C1C 1.348(4) . ?
N1C C6C 1.479(4) . ?
C1C C2C 1.370(5) . ?
C1C H1C 0.9500 . ?
C2C C3C 1.383(4) . ?
C2C H2C 0.9500 . ?
C3C C4C 1.379(4) . ?
C3C H3C 0.9500 . ?
C4C C5C 1.369(4) . ?
C4C H4C 0.9500 . ?
C5C H5C 0.9500 . ?
C6C C7C 1.518(4) . ?
C6C H6CA 0.9900 . ?
C6C H6CB 0.9900 . ?
C7C H7CA 0.9900 . ?
C7C H7CB 0.9900 . ?
S1D O1D 1.402(3) . ?
S1D O2D 1.425(3) . ?
S1D F1D 1.532(2) . ?
S1D C7D 1.762(3) . ?
S2D O3D 1.428(2) . ?
S2D O4D 1.430(2) . ?
S2D N2D 1.582(2) . ?
S2D C8D 1.828(3) . ?
S3D O6D 1.426(2) . ?
S3D O5D 1.434(2) . ?
S3D N2D 1.575(2) . ?
S3D C9D 1.832(3) . ?
F2D C8D 1.333(4) . ?
F3D C8D 1.323(4) . ?
F4D C8D 1.319(4) . ?
F5D C9D 1.322(4) . ?
F6D C9D 1.332(4) . ?
F7D C9D 1.314(4) . ?
N1D C5D 1.336(4) . ?
N1D C1D 1.348(4) . ?
N1D C6D 1.481(4) . ?
C1D C2D 1.366(5) . ?
C1D H1D 0.9500 . ?
C2D C3D 1.381(4) . ?
C2D H2D 0.9500 . ?
C3D C4D 1.368(5) . ?
C3D H3D 0.9500 . ?
C4D C5D 1.372(5) . ?
C4D H4D 0.9500 . ?
C5D H5D 0.9500 . ?
C6D C7D 1.518(4) . ?
C6D H6DA 0.9900 . ?
C6D H6DB 0.9900 . ?
C7D H7DA 0.9900 . ?
C7D H7DB 0.9900 . ?

loop_
_geom_torsion_atom_site_label_1
_geom_torsion_atom_site_label_2
_geom_torsion_atom_site_label_3
_geom_torsion_atom_site_label_4
_geom_torsion
_geom_torsion_site_symmetry_1
_geom_torsion_site_symmetry_2
_geom_torsion_site_symmetry_3
_geom_torsion_site_symmetry_4
_geom_torsion_publ_flag
O3A S2A N2A S3A -158.02(18) . . . . ?
O4A S2A N2A S3A -22.2(2) . . . . ?
C8A S2A N2A S3A 92.1(2) . . . . ?
O6A S3A N2A S2A -155.39(19) . . . . ?
O5A S3A N2A S2A -18.9(2) . . . . ?
C9A S3A N2A S2A 94.1(2) . . . . ?
C5A N1A C1A C2A 1.4(4) . . . . ?
C6A N1A C1A C2A -179.1(3) . . . . ?
N1A C1A C2A C3A -1.3(4) . . . . ?
C1A C2A C3A C4A 0.9(4) . . . . ?
C2A C3A C4A C5A -0.5(5) . . . . ?
C1A N1A C5A C4A -0.9(5) . . . . ?
C6A N1A C5A C4A 179.5(3) . . . . ?
C3A C4A C5A N1A 0.5(5) . . . . ?
C5A N1A C6A C7A 84.1(3) . . . . ?
C1A N1A C6A C7A -95.5(3) . . . . ?
N1A C6A C7A S1A 166.7(2) . . . . ?
O1A S1A C7A C6A 172.3(2) . . . . ?
O2A S1A C7A C6A -58.1(2) . . . . ?
F1A S1A C7A C6A 54.4(2) . . . . ?
O3A S2A C8A F2A 72.8(3) . . . . ?
O4A S2A C8A F2A -52.2(3) . . . . ?
N2A S2A C8A F2A -174.5(2) . . . . ?
O3A S2A C8A F4A -47.5(3) . . . . ?
O4A S2A C8A F4A -172.4(2) . . . . ?
N2A S2A C8A F4A 65.2(2) . . . . ?
O3A S2A C8A F3A -167.7(2) . . . . ?
O4A S2A C8A F3A 67.3(3) . . . . ?
N2A S2A C8A F3A -55.0(3) . . . . ?
O6A S3A C9A F6A 66.9(3) . . . . ?
O5A S3A C9A F6A -57.7(3) . . . . ?
N2A S3A C9A F6A -179.2(2) . . . . ?
O6A S3A C9A F5A -53.4(3) . . . . ?
O5A S3A C9A F5A -177.9(2) . . . . ?
N2A S3A C9A F5A 60.5(3) . . . . ?
O6A S3A C9A F7A -173.5(2) . . . . ?
O5A S3A C9A F7A 62.0(2) . . . . ?
N2A S3A C9A F7A -59.6(2) . . . . ?
O6B S3B N2B S2B 32.8(2) . . . . ?
O5B S3B N2B S2B 169.21(17) . . . . ?
C9B S3B N2B S2B -81.8(2) . . . . ?
O4B S2B N2B S3B 25.7(2) . . . . ?
O3B S2B N2B S3B 160.75(18) . . . . ?
C8B S2B N2B S3B -89.7(2) . . . . ?
C5B N1B C1B C2B 3.9(5) . . . . ?
C6B N1B C1B C2B -177.9(3) . . . . ?
N1B C1B C2B C3B -0.7(6) . . . . ?
C1B C2B C3B C4B -2.9(6) . . . . ?
C2B C3B C4B C5B 3.5(6) . . . . ?
C1B N1B C5B C4B -3.3(5) . . . . ?
C6B N1B C5B C4B 178.6(3) . . . . ?
C3B C4B C5B N1B -0.5(6) . . . . ?
C5B N1B C6B C7B 92.5(3) . . . . ?
C1B N1B C6B C7B -85.7(3) . . . . ?
N1B C6B C7B S1B 176.8(2) . . . . ?
O2B S1B C7B C6B 34.8(3) . . . . ?
O1B S1B C7B C6B 171.5(2) . . . . ?
F1B S1B C7B C6B -77.9(2) . . . . ?
O4B S2B C8B F4B -172.1(2) . . . . ?
O3B S2B C8B F4B 62.9(3) . . . . ?
N2B S2B C8B F4B -49.3(3) . . . . ?
O4B S2B C8B F2B -51.9(3) . . . . ?
O3B S2B C8B F2B -176.9(2) . . . . ?
N2B S2B C8B F2B 70.8(3) . . . . ?
O4B S2B C8B F3B 67.5(3) . . . . ?
O3B S2B C8B F3B -57.5(3) . . . . ?
N2B S2B C8B F3B -169.7(2) . . . . ?
O6B S3B C9B F5B -170.3(2) . . . . ?
O5B S3B C9B F5B 65.7(2) . . . . ?
N2B S3B C9B F5B -47.5(2) . . . . ?
O6B S3B C9B F6B 69.3(2) . . . . ?
O5B S3B C9B F6B -54.7(2) . . . . ?
N2B S3B C9B F6B -167.8(2) . . . . ?
O6B S3B C9B F7B -50.1(2) . . . . ?
O5B S3B C9B F7B -174.12(19) . . . . ?
N2B S3B C9B F7B 72.8(2) . . . . ?
O4C S2C N2C S3C 21.2(2) . . . . ?
O3C S2C N2C S3C 156.40(18) . . . . ?
C8C S2C N2C S3C -93.3(2) . . . . ?
O6C S3C N2C S2C 166.09(17) . . . . ?
O5C S3C N2C S2C 29.7(2) . . . . ?
C9C S3C N2C S2C -84.8(2) . . . . ?
C5C N1C C1C C2C 0.2(5) . . . . ?
C6C N1C C1C C2C -179.0(3) . . . . ?
N1C C1C C2C C3C -1.8(5) . . . . ?
C1C C2C C3C C4C 1.7(5) . . . . ?
C2C C3C C4C C5C -0.1(5) . . . . ?
C1C N1C C5C C4C 1.6(4) . . . . ?
C6C N1C C5C C4C -179.3(3) . . . . ?
C3C C4C C5C N1C -1.6(4) . . . . ?
C5C N1C C6C C7C -96.1(3) . . . . ?
C1C N1C C6C C7C 83.1(3) . . . . ?
N1C C6C C7C S1C 169.5(2) . . . . ?
O2C S1C C7C C6C 170.5(2) . . . . ?
O1C S1C C7C C6C -56.5(3) . . . . ?
F1C S1C C7C C6C 55.7(2) . . . . ?
O4C S2C C8C F4C 60.7(2) . . . . ?
O3C S2C C8C F4C -63.9(2) . . . . ?
N2C S2C C8C F4C -175.6(2) . . . . ?
O4C S2C C8C F2C -179.0(2) . . . . ?
O3C S2C C8C F2C 56.5(2) . . . . ?
N2C S2C C8C F2C -55.3(2) . . . . ?
O4C S2C C8C F3C -58.7(2) . . . . ?
O3C S2C C8C F3C 176.7(2) . . . . ?
N2C S2C C8C F3C 64.9(2) . . . . ?
O6C S3C C9C F7C -178.8(2) . . . . ?
O5C S3C C9C F7C -54.4(2) . . . . ?
N2C S3C C9C F7C 67.8(2) . . . . ?
O6C S3C C9C F6C -58.7(2) . . . . ?
O5C S3C C9C F6C 65.6(2) . . . . ?
N2C S3C C9C F6C -172.1(2) . . . . ?
O6C S3C C9C F5C 59.7(2) . . . . ?
O5C S3C C9C F5C -175.93(19) . . . . ?
N2C S3C C9C F5C -53.7(2) . . . . ?
O6D S3D N2D S2D 21.1(2) . . . . ?
O5D S3D N2D S2D 156.79(18) . . . . ?
C9D S3D N2D S2D -93.6(2) . . . . ?
O3D S2D N2D S3D 19.8(2) . . . . ?
O4D S2D N2D S3D 156.15(17) . . . . ?
C8D S2D N2D S3D -93.2(2) . . . . ?
C5D N1D C1D C2D 0.1(5) . . . . ?
C6D N1D C1D C2D -179.7(3) . . . . ?
N1D C1D C2D C3D -1.2(5) . . . . ?
C1D C2D C3D C4D 1.4(5) . . . . ?
C2D C3D C4D C5D -0.4(6) . . . . ?
C1D N1D C5D C4D 0.9(6) . . . . ?
C6D N1D C5D C4D -179.3(4) . . . . ?
C3D C4D C5D N1D -0.8(7) . . . . ?
C5D N1D C6D C7D -94.3(4) . . . . ?
C1D N1D C6D C7D 85.5(3) . . . . ?
N1D C6D C7D S1D 175.5(2) . . . . ?
O1D S1D C7D C6D 33.6(3) . . . . ?
O2D S1D C7D C6D 168.7(2) . . . . ?
F1D S1D C7D C6D -80.0(3) . . . . ?
O3D S2D C8D F4D 177.7(2) . . . . ?
O4D S2D C8D F4D 53.8(3) . . . . ?
N2D S2D C8D F4D -60.6(3) . . . . ?
O3D S2D C8D F3D 57.5(3) . . . . ?
O4D S2D C8D F3D -66.4(3) . . . . ?
N2D S2D C8D F3D 179.2(2) . . . . ?
O3D S2D C8D F2D -62.4(2) . . . . ?
O4D S2D C8D F2D 173.6(2) . . . . ?
N2D S2D C8D F2D 59.2(2) . . . . ?
O6D S3D C9D F7D 173.0(2) . . . . ?
O5D S3D C9D F7D 48.3(3) . . . . ?
N2D S3D C9D F7D -64.2(2) . . . . ?
O6D S3D C9D F5D 53.1(3) . . . . ?
O5D S3D C9D F5D -71.6(3) . . . . ?
N2D S3D C9D F5D 175.9(2) . . . . ?
O6D S3D C9D F6D -66.3(2) . . . . ?
O5D S3D C9D F6D 169.0(2) . . . . ?
N2D S3D C9D F6D 56.6(2) . . . . ?
